data_7063189
loop_
_publ_author_name
'Roy, Indrajit'
'Muley, Arabinda'
'Mathur, Shobhit'
'Verma, Anushka'
'Kumawat, Manoj Kumar'
'Maji, Somnath'

_publ_section_title
;
 Triazine-based mononuclear copper(ii) cis-dichloro and dibromo complexes
 as functional biomimetic model systems for phenoxazinone synthase and
 catecholase activities
;
_journal_issue 26
_journal_name_full 'New Journal of Chemistry'
_journal_page_first 11647
_journal_page_last 11661
_journal_paper_doi 10.1039/D4NJ01025F
_journal_volume 48
_journal_year 2024
_chemical_formula_moiety 'C15 H14 Br2 Cu N6, H2 O'
_chemical_formula_sum 'C15 H16 Br2 Cu N6 O'
_chemical_formula_weight 519.70
_chemical_name_systematic dmdptz-Cu-Br2
_space_group_crystal_system monoclinic
_space_group_IT_number 14
_space_group_name_Hall '-P 2ybc'
_space_group_name_H-M_alt 'P 1 21/c 1'
_atom_sites_solution_hydrogens mixed
_atom_sites_solution_primary dual
_audit_creation_date 2024-02-25
_audit_creation_method
;
Olex2 1.5
(compiled 2023.08.24 svn.re1ec1418 for OlexSys, GUI svn.r6817)
;
_audit_update_record
;
2024-03-04 deposited with the CCDC.	2024-05-01 downloaded from the CCDC.
;
_cell_angle_alpha 90
_cell_angle_beta 93.08(4)
_cell_angle_gamma 90
_cell_formula_units_Z 4
_cell_length_a 11.651(11)
_cell_length_b 8.625(8)
_cell_length_c 17.945(16)
_cell_measurement_reflns_used 2669
_cell_measurement_temperature 298(2)
_cell_measurement_theta_max 22.84
_cell_measurement_theta_min 2.62
_cell_volume 1801(3)
_computing_cell_refinement 'SAINT V8.40B (?, 2016)'
_computing_data_reduction 'SAINT V8.40B (?, 2016)'
_computing_molecular_graphics 'Olex2 1.5 (Dolomanov et al., 2009)'
_computing_publication_material 'Olex2 1.5 (Dolomanov et al., 2009)'
_computing_structure_refinement 'SHELXL 2018/3 (Sheldrick, 2015)'
_computing_structure_solution 'SHELXT 2018/2 (Sheldrick, 2018)'
_diffrn_ambient_temperature 298.00
_diffrn_measured_fraction_theta_full 0.998
_diffrn_measured_fraction_theta_max 0.997
_diffrn_measurement_device_type 'Bruker APEX-II CCD'
_diffrn_measurement_method '\f and \w scans'
_diffrn_radiation_type MoK\a
_diffrn_radiation_wavelength 0.71073
_diffrn_reflns_av_R_equivalents 0.0967
_diffrn_reflns_av_unetI/netI 0.0936
_diffrn_reflns_Laue_measured_fraction_full 0.998
_diffrn_reflns_Laue_measured_fraction_max 0.997
_diffrn_reflns_limit_h_max 14
_diffrn_reflns_limit_h_min -14
_diffrn_reflns_limit_k_max 10
_diffrn_reflns_limit_k_min -10
_diffrn_reflns_limit_l_max 22
_diffrn_reflns_limit_l_min -21
_diffrn_reflns_number 16504
_diffrn_reflns_point_group_measured_fraction_full 0.998
_diffrn_reflns_point_group_measured_fraction_max 0.997
_diffrn_reflns_theta_full 25.242
_diffrn_reflns_theta_max 26.731
_diffrn_reflns_theta_min 2.273
_diffrn_source_current 1.4
_diffrn_source_power 0.07
_diffrn_source_voltage 50.0
_diffrn_standards_number 0
_exptl_absorpt_coefficient_mu 5.667
_exptl_absorpt_correction_T_max 0.7455
_exptl_absorpt_correction_T_min 0.5374
_exptl_absorpt_correction_type none
_exptl_absorpt_process_details
;
SADABS-2016/2 (Bruker,2016/2) was used for absorption correction.
wR2(int) was 0.1022 before and 0.0669 after correction.
The Ratio of minimum to maximum transmission is 0.7209.
The \l/2 correction factor is Not present.
;
_exptl_crystal_colour 'clear greenish green'
_exptl_crystal_colour_lustre clear
_exptl_crystal_colour_modifier greenish
_exptl_crystal_colour_primary green
_exptl_crystal_density_diffrn 1.917
_exptl_crystal_description plate
_exptl_crystal_F_000 1020
_exptl_crystal_recrystallization_method 'Using vapour diffusion methode'
_exptl_crystal_size_max 0.06
_exptl_crystal_size_mid 0.04
_exptl_crystal_size_min 0.03
_refine_diff_density_max 0.621
_refine_diff_density_min -0.593
_refine_diff_density_rms 0.130
_refine_ls_extinction_method none
_refine_ls_goodness_of_fit_ref 1.009
_refine_ls_hydrogen_treatment constr
_refine_ls_matrix_type full
_refine_ls_number_parameters 231
_refine_ls_number_reflns 3815
_refine_ls_number_restraints 0
_refine_ls_restrained_S_all 1.009
_refine_ls_R_factor_all 0.1096
_refine_ls_R_factor_gt 0.0498
_refine_ls_shift/su_max 0.000
_refine_ls_shift/su_mean 0.000
_refine_ls_structure_factor_coef Fsqd
_refine_ls_weighting_details 'w=1/[\s^2^(Fo^2^)+(0.0092P)^2^+5.5932P] where P=(Fo^2^+2Fc^2^)/3'
_refine_ls_weighting_scheme calc
_refine_ls_wR_factor_gt 0.0813
_refine_ls_wR_factor_ref 0.0981
_reflns_Friedel_coverage 0.000
_reflns_number_gt 2335
_reflns_number_total 3815
_reflns_threshold_expression 'I > 2\s(I)'
_cod_data_source_file d4nj01025f2.cif
_cod_data_source_block mo_snm_ir_dmdptzcubr2_4_0m_a
_cod_depositor_comments 'Adding full bibliography for 7063188--7063189.cif.'
_cod_database_code 7063189
_shelx_shelxl_version_number 2018/3
_shelx_space_group_comment
;
The symmetry employed for this shelxl refinement is uniquely defined
by the following loop, which should always be used as a source of
symmetry information in preference to the above space-group names.
They are only intended as comments.
;
_shelx_estimated_absorpt_t_max 0.848
_shelx_estimated_absorpt_t_min 0.727
_olex2_refinement_description
;
1. Others
 Fixed Uiso: H1D(0.117) H1E(0.117) H7(0.041) H10(0.045) H8(0.05) H9(0.051)
 H11(0.052) H12(0.06) H14(0.056) H1A(0.079) H1B(0.079) H1C(0.079) H2A(0.084)
 H2B(0.084) H2C(0.084) H13(0.063)
 Fixed X: H1D(0.46687) H1E(0.525849) H7(0.710098) H10(0.895853) H8(0.776794)
 H9(0.870077) H11(0.934841) H12(0.937712) H14(0.754649) H1A(0.47496)
 H1B(0.553576) H1C(0.599001) H2A(0.625809) H2B(0.543086) H2C(0.498287)
 H13(0.850501)
 Fixed Y: H1D(1.448863) H1E(1.34144) H7(0.379848) H10(0.096678) H8(0.129914)
 H9(-0.01145) H11(0.540217) H12(0.772555) H14(0.964813) H1A(0.999985)
 H1B(1.104147) H1C(1.044107) H2A(0.798439) H2B(0.941877) H2C(0.778544)
 H13(0.986737)
 Fixed Z: H1D(0.422205) H1E(0.462743) H7(0.265202) H10(0.451299) H8(0.239577)
 H9(0.333603) H11(0.687455) H12(0.751935) H14(0.581975) H1A(0.387604)
 H1B(0.340072) H1C(0.418677) H2A(0.238209) H2B(0.236879) H2C(0.260318)
 H13(0.697646)
;
_olex2_exptl_crystal_mounting_method 'onto a nylon loop'
_olex2_submission_original_sample_id SNM-IR-dmdptz-Cu-Br2
_olex2_submission_special_instructions 'No special instructions were received'

loop_
_space_group_symop_operation_xyz
'x, y, z'
'-x, y+1/2, -z+1/2'
'-x, -y, -z'
'x, -y-1/2, z-1/2'

loop_
_atom_site_label
_atom_site_type_symbol
_atom_site_fract_x
_atom_site_fract_y
_atom_site_fract_z
_atom_site_U_iso_or_equiv
_atom_site_adp_type
_atom_site_occupancy
_atom_site_site_symmetry_order
_atom_site_calc_flag
_atom_site_refinement_flags_posn
_atom_site_refinement_flags_adp
_atom_site_refinement_flags_occupancy
_atom_site_disorder_assembly
_atom_site_disorder_group
Br1 Br 0.65242(6) 0.29723(7) 0.59020(4) 0.0436(2) Uani 1 1 d . . . . .
Br2 Br 0.98552(6) 0.26571(8) 0.58985(4) 0.0484(2) Uani 1 1 d . . . . .
Cu1 Cu 0.83591(6) 0.41360(8) 0.53097(4) 0.0313(2) Uani 1 1 d . . . . .
N1 N 0.7593(4) 0.5656(5) 0.4678(3) 0.0296(11) Uani 1 1 d . . . . .
N4 N 0.6857(4) 0.6385(5) 0.3491(3) 0.0317(12) Uani 1 1 d . . . . .
N2 N 0.8245(4) 0.2977(5) 0.4283(3) 0.0298(11) Uani 1 1 d . . . . .
N5 N 0.6938(4) 0.8211(5) 0.4520(3) 0.0333(12) Uani 1 1 d . . . . .
N6 N 0.5984(4) 0.8800(5) 0.3397(3) 0.0384(13) Uani 1 1 d . . . . .
N3 N 0.8485(4) 0.6129(5) 0.5974(3) 0.0340(12) Uani 1 1 d . . . . .
C5 C 0.7334(5) 0.5382(6) 0.3962(3) 0.0259(13) Uani 1 1 d . . . . .
C6 C 0.7693(4) 0.3803(6) 0.3730(3) 0.0264(13) Uani 1 1 d . . . . .
C4 C 0.7439(5) 0.7117(7) 0.4917(3) 0.0299(14) Uani 1 1 d . . . . .
O1 O 0.4944(6) 1.3578(7) 0.4196(3) 0.0780(17) Uani 1 1 d G . . . .
H1D H 0.466870 1.448863 0.422205 0.117 Uiso 1 1 d G U . . .
H1E H 0.525849 1.341440 0.462743 0.117 Uiso 1 1 d G U . . .
C3 C 0.6591(5) 0.7781(6) 0.3809(3) 0.0317(14) Uani 1 1 d . . . . .
C15 C 0.7950(5) 0.7387(6) 0.5671(3) 0.0333(14) Uani 1 1 d . . . . .
C7 C 0.7490(5) 0.3216(7) 0.3021(3) 0.0344(15) Uani 1 1 d . . . . .
H7 H 0.710098 0.379848 0.265202 0.041 Uiso 1 1 calc R U . . .
C10 C 0.8594(5) 0.1545(7) 0.4132(4) 0.0373(15) Uani 1 1 d . . . . .
H10 H 0.895853 0.096678 0.451299 0.045 Uiso 1 1 calc R U . . .
C8 C 0.7883(5) 0.1719(7) 0.2871(4) 0.0413(16) Uani 1 1 d . . . . .
H8 H 0.776794 0.129914 0.239577 0.050 Uiso 1 1 calc R U . . .
C9 C 0.8435(5) 0.0881(7) 0.3427(4) 0.0423(17) Uani 1 1 d . . . . .
H9 H 0.870077 -0.011450 0.333603 0.051 Uiso 1 1 calc R U . . .
C11 C 0.8994(6) 0.6267(8) 0.6655(3) 0.0437(17) Uani 1 1 d . . . . .
H11 H 0.934841 0.540217 0.687455 0.052 Uiso 1 1 calc R U . . .
C12 C 0.9012(6) 0.7659(8) 0.7047(4) 0.0503(19) Uani 1 1 d . . . . .
H12 H 0.937712 0.772555 0.751935 0.060 Uiso 1 1 calc R U . . .
C14 C 0.7929(6) 0.8802(7) 0.6037(4) 0.0464(18) Uani 1 1 d . . . . .
H14 H 0.754649 0.964813 0.581975 0.056 Uiso 1 1 calc R U . . .
C1 C 0.5525(5) 1.0191(7) 0.3745(4) 0.053(2) Uani 1 1 d . . . . .
H1A H 0.474960 0.999985 0.387604 0.079 Uiso 1 1 calc R U . . .
H1B H 0.553576 1.104147 0.340072 0.079 Uiso 1 1 calc R U . . .
H1C H 0.599001 1.044107 0.418677 0.079 Uiso 1 1 calc R U . . .
C2 C 0.5634(6) 0.8469(8) 0.2622(4) 0.056(2) Uani 1 1 d . . . . .
H2A H 0.625809 0.798439 0.238209 0.084 Uiso 1 1 calc R U . . .
H2B H 0.543086 0.941877 0.236879 0.084 Uiso 1 1 calc R U . . .
H2C H 0.498287 0.778544 0.260318 0.084 Uiso 1 1 calc R U . . .
C13 C 0.8486(6) 0.8922(8) 0.6727(4) 0.0522(19) Uani 1 1 d . . . . .
H13 H 0.850501 0.986737 0.697646 0.063 Uiso 1 1 calc R U . . .

loop_
_atom_site_aniso_label
_atom_site_aniso_U_11
_atom_site_aniso_U_22
_atom_site_aniso_U_33
_atom_site_aniso_U_23
_atom_site_aniso_U_13
_atom_site_aniso_U_12
Br1 0.0385(4) 0.0423(4) 0.0506(4) 0.0085(3) 0.0069(3) -0.0047(3)
Br2 0.0415(4) 0.0543(4) 0.0480(4) 0.0091(3) -0.0090(3) 0.0095(3)
Cu1 0.0360(4) 0.0285(4) 0.0290(4) 0.0038(3) -0.0028(3) 0.0009(3)
N1 0.039(3) 0.023(3) 0.027(3) -0.001(2) 0.002(2) -0.001(2)
N4 0.036(3) 0.027(3) 0.032(3) 0.006(2) 0.000(2) 0.004(2)
N2 0.030(3) 0.026(3) 0.032(3) 0.003(2) -0.004(2) 0.008(2)
N5 0.037(3) 0.026(3) 0.037(3) 0.003(2) 0.002(2) 0.001(2)
N6 0.038(3) 0.026(3) 0.051(3) 0.009(3) 0.000(3) 0.005(2)
N3 0.035(3) 0.034(3) 0.033(3) 0.002(2) -0.002(2) -0.006(2)
C5 0.024(3) 0.025(3) 0.029(3) 0.000(3) 0.005(3) 0.001(2)
C6 0.023(3) 0.025(3) 0.032(3) 0.001(3) 0.005(3) -0.001(2)
C4 0.028(3) 0.030(3) 0.032(3) -0.004(3) 0.005(3) -0.002(3)
O1 0.096(5) 0.068(4) 0.070(4) -0.011(3) 0.004(4) 0.019(3)
C3 0.028(3) 0.028(3) 0.040(4) 0.008(3) 0.004(3) -0.001(3)
C15 0.036(4) 0.027(3) 0.037(4) -0.005(3) 0.005(3) -0.004(3)
C7 0.029(3) 0.043(4) 0.031(4) 0.001(3) 0.003(3) 0.002(3)
C10 0.037(4) 0.031(3) 0.044(4) 0.001(3) -0.002(3) 0.008(3)
C8 0.044(4) 0.044(4) 0.036(4) -0.012(3) 0.009(3) -0.007(3)
C9 0.041(4) 0.033(4) 0.053(4) -0.002(3) 0.005(3) 0.006(3)
C11 0.052(4) 0.047(4) 0.032(4) 0.001(3) -0.002(3) -0.013(3)
C12 0.058(5) 0.062(5) 0.032(4) -0.011(4) 0.003(3) -0.016(4)
C14 0.044(4) 0.040(4) 0.056(5) -0.007(4) 0.016(4) -0.003(3)
C1 0.040(4) 0.034(4) 0.083(6) 0.017(4) -0.001(4) 0.012(3)
C2 0.058(5) 0.058(5) 0.051(5) 0.005(4) -0.015(4) 0.005(4)
C13 0.057(5) 0.055(5) 0.046(4) -0.025(4) 0.012(4) -0.013(4)

loop_
_atom_type_symbol
_atom_type_description
_atom_type_scat_dispersion_real
_atom_type_scat_dispersion_imag
_atom_type_scat_source
C C 0.0033 0.0016 'International Tables Vol C Tables 4.2.6.8 and 6.1.1.4'
H H 0.0000 0.0000 'International Tables Vol C Tables 4.2.6.8 and 6.1.1.4'
Br Br -0.2901 2.4595 'International Tables Vol C Tables 4.2.6.8 and 6.1.1.4'
Cu Cu 0.3201 1.2651 'International Tables Vol C Tables 4.2.6.8 and 6.1.1.4'
N N 0.0061 0.0033 'International Tables Vol C Tables 4.2.6.8 and 6.1.1.4'
O O 0.0106 0.0060 'International Tables Vol C Tables 4.2.6.8 and 6.1.1.4'

loop_
_geom_angle_atom_site_label_1
_geom_angle_atom_site_label_2
_geom_angle_atom_site_label_3
_geom_angle
_geom_angle_site_symmetry_1
_geom_angle_site_symmetry_3
_geom_angle_publ_flag
Br2 Cu1 Br1 102.06(7) . . ?
N1 Cu1 Br1 97.85(15) . . ?
N1 Cu1 Br2 160.09(15) . . ?
N1 Cu1 N2 78.54(19) . . ?
N1 Cu1 N3 78.0(2) . . ?
N2 Cu1 Br1 99.12(14) . . ?
N2 Cu1 Br2 98.39(13) . . ?
N3 Cu1 Br1 96.71(14) . . ?
N3 Cu1 Br2 99.29(14) . . ?
N3 Cu1 N2 153.19(18) . . ?
C5 N1 Cu1 121.6(4) . . ?
C5 N1 C4 116.7(5) . . ?
C4 N1 Cu1 121.0(4) . . ?
C5 N4 C3 113.9(5) . . ?
C6 N2 Cu1 113.5(4) . . ?
C10 N2 Cu1 128.0(4) . . ?
C10 N2 C6 118.4(5) . . ?
C4 N5 C3 114.5(5) . . ?
C3 N6 C1 120.0(5) . . ?
C3 N6 C2 121.0(5) . . ?
C2 N6 C1 118.5(5) . . ?
C15 N3 Cu1 114.5(4) . . ?
C11 N3 Cu1 127.5(4) . . ?
C11 N3 C15 118.0(5) . . ?
N1 C5 C6 112.4(5) . . ?
N4 C5 N1 125.0(5) . . ?
N4 C5 C6 122.5(5) . . ?
N2 C6 C5 113.8(5) . . ?
N2 C6 C7 122.3(5) . . ?
C7 C6 C5 123.8(5) . . ?
N1 C4 C15 112.9(5) . . ?
N5 C4 N1 124.5(5) . . ?
N5 C4 C15 122.5(5) . . ?
H1D O1 H1E 104.4 . . ?
N5 C3 N4 124.3(5) . . ?
N6 C3 N4 118.2(5) . . ?
N6 C3 N5 117.5(5) . . ?
N3 C15 C4 113.5(5) . . ?
N3 C15 C14 122.4(6) . . ?
C14 C15 C4 124.1(6) . . ?
C6 C7 H7 120.8 . . ?
C6 C7 C8 118.3(6) . . ?
C8 C7 H7 120.8 . . ?
N2 C10 H10 118.7 . . ?
N2 C10 C9 122.6(6) . . ?
C9 C10 H10 118.7 . . ?
C7 C8 H8 120.2 . . ?
C9 C8 C7 119.6(6) . . ?
C9 C8 H8 120.2 . . ?
C10 C9 H9 120.6 . . ?
C8 C9 C10 118.7(6) . . ?
C8 C9 H9 120.6 . . ?
N3 C11 H11 118.9 . . ?
N3 C11 C12 122.3(6) . . ?
C12 C11 H11 118.9 . . ?
C11 C12 H12 120.6 . . ?
C13 C12 C11 118.9(6) . . ?
C13 C12 H12 120.6 . . ?
C15 C14 H14 120.8 . . ?
C13 C14 C15 118.4(6) . . ?
C13 C14 H14 120.8 . . ?
N6 C1 H1A 109.5 . . ?
N6 C1 H1B 109.5 . . ?
N6 C1 H1C 109.5 . . ?
H1A C1 H1B 109.5 . . ?
H1A C1 H1C 109.5 . . ?
H1B C1 H1C 109.5 . . ?
N6 C2 H2A 109.5 . . ?
N6 C2 H2B 109.5 . . ?
N6 C2 H2C 109.5 . . ?
H2A C2 H2B 109.5 . . ?
H2A C2 H2C 109.5 . . ?
H2B C2 H2C 109.5 . . ?
C12 C13 C14 120.0(6) . . ?
C12 C13 H13 120.0 . . ?
C14 C13 H13 120.0 . . ?

loop_
_geom_bond_atom_site_label_1
_geom_bond_atom_site_label_2
_geom_bond_distance
_geom_bond_site_symmetry_2
_geom_bond_publ_flag
Br1 Cu1 2.636(2) . ?
Br2 Cu1 2.3629(17) . ?
Cu1 N1 1.922(4) . ?
Cu1 N2 2.094(5) . ?
Cu1 N3 2.092(5) . ?
N1 C5 1.325(7) . ?
N1 C4 1.346(7) . ?
N4 C5 1.312(7) . ?
N4 C3 1.376(7) . ?
N2 C6 1.356(6) . ?
N2 C10 1.332(7) . ?
N5 C4 1.302(7) . ?
N5 C3 1.368(7) . ?
N6 C3 1.328(7) . ?
N6 C1 1.466(8) . ?
N6 C2 1.457(8) . ?
N3 C15 1.351(7) . ?
N3 C11 1.334(7) . ?
C5 C6 1.491(7) . ?
C6 C7 1.377(8) . ?
C4 C15 1.467(8) . ?
O1 H1D 0.8501 . ?
O1 H1E 0.8502 . ?
C15 C14 1.386(8) . ?
C7 H7 0.9300 . ?
C7 C8 1.401(8) . ?
C10 H10 0.9300 . ?
C10 C9 1.393(8) . ?
C8 H8 0.9300 . ?
C8 C9 1.364(8) . ?
C9 H9 0.9300 . ?
C11 H11 0.9300 . ?
C11 C12 1.391(9) . ?
C12 H12 0.9300 . ?
C12 C13 1.362(9) . ?
C14 H14 0.9300 . ?
C14 C13 1.370(9) . ?
C1 H1A 0.9600 . ?
C1 H1B 0.9600 . ?
C1 H1C 0.9600 . ?
C2 H2A 0.9600 . ?
C2 H2B 0.9600 . ?
C2 H2C 0.9600 . ?
C13 H13 0.9300 . ?

loop_
_geom_torsion_atom_site_label_1
_geom_torsion_atom_site_label_2
_geom_torsion_atom_site_label_3
_geom_torsion_atom_site_label_4
_geom_torsion
_geom_torsion_site_symmetry_1
_geom_torsion_site_symmetry_2
_geom_torsion_site_symmetry_3
_geom_torsion_site_symmetry_4
_geom_torsion_publ_flag
Cu1 N1 C5 N4 -176.9(4) . . . . ?
Cu1 N1 C5 C6 0.5(6) . . . . ?
Cu1 N1 C4 N5 179.3(4) . . . . ?
Cu1 N1 C4 C15 2.3(7) . . . . ?
Cu1 N2 C6 C5 2.6(6) . . . . ?
Cu1 N2 C6 C7 -177.3(4) . . . . ?
Cu1 N2 C10 C9 177.8(5) . . . . ?
Cu1 N3 C15 C4 -3.1(6) . . . . ?
Cu1 N3 C15 C14 179.0(5) . . . . ?
Cu1 N3 C11 C12 -179.3(5) . . . . ?
N1 C5 C6 N2 -2.1(7) . . . . ?
N1 C5 C6 C7 177.8(5) . . . . ?
N1 C4 C15 N3 0.8(7) . . . . ?
N1 C4 C15 C14 178.6(6) . . . . ?
N4 C5 C6 N2 175.4(5) . . . . ?
N4 C5 C6 C7 -4.7(9) . . . . ?
N2 C6 C7 C8 -0.8(9) . . . . ?
N2 C10 C9 C8 -1.2(10) . . . . ?
N5 C4 C15 N3 -176.4(5) . . . . ?
N5 C4 C15 C14 1.5(9) . . . . ?
N3 C15 C14 C13 0.8(10) . . . . ?
N3 C11 C12 C13 0.4(11) . . . . ?
C5 N1 C4 N5 8.1(8) . . . . ?
C5 N1 C4 C15 -168.9(5) . . . . ?
C5 N4 C3 N5 9.8(8) . . . . ?
C5 N4 C3 N6 -172.2(5) . . . . ?
C5 C6 C7 C8 179.3(5) . . . . ?
C6 N2 C10 C9 1.4(9) . . . . ?
C6 C7 C8 C9 1.0(9) . . . . ?
C4 N1 C5 N4 -5.8(8) . . . . ?
C4 N1 C5 C6 171.6(5) . . . . ?
C4 N5 C3 N4 -7.8(8) . . . . ?
C4 N5 C3 N6 174.1(5) . . . . ?
C4 C15 C14 C13 -176.9(6) . . . . ?
C3 N4 C5 N1 -2.6(8) . . . . ?
C3 N4 C5 C6 -179.7(5) . . . . ?
C3 N5 C4 N1 -1.6(8) . . . . ?
C3 N5 C4 C15 175.1(5) . . . . ?
C15 N3 C11 C12 -1.6(9) . . . . ?
C15 C14 C13 C12 -2.0(10) . . . . ?
C7 C8 C9 C10 -0.1(9) . . . . ?
C10 N2 C6 C5 179.5(5) . . . . ?
C10 N2 C6 C7 -0.4(8) . . . . ?
C11 N3 C15 C4 178.9(5) . . . . ?
C11 N3 C15 C14 1.0(9) . . . . ?
C11 C12 C13 C14 1.4(11) . . . . ?
C1 N6 C3 N4 170.3(5) . . . . ?
C1 N6 C3 N5 -11.5(8) . . . . ?
C2 N6 C3 N4 -1.6(8) . . . . ?
C2 N6 C3 N5 176.6(6) . . . . ?
